data_1561032
loop_
_publ_author_name
'Deacy, Arron C.'
'Durr, Christopher B.'
'Kerr, Ryan W. F.'
'Williams, Charlotte K.'

_publ_section_title
;
 Heterodinuclear catalysts Zn(ii)/M and Mg(ii)/M, where M = Na(i), Ca(ii)
 or Cd(ii), for phthalic anhydride/cyclohexene oxide ring opening
 copolymerisation
;
_journal_issue 9
_journal_name_full 'Catalysis Science &amp; Technology'
_journal_page_first 3109
_journal_page_last 3118
_journal_paper_doi 10.1039/D1CY00238D
_journal_volume 11
_journal_year 2021
_chemical_formula_moiety 'C25 H32 I2 N2 O5 Zn2, C4 H6 O, C4 H8 O'
_chemical_formula_sum 'C33 H46 I2 N2 O7 Zn2'
_chemical_formula_weight 967.26
_space_group_crystal_system monoclinic
_space_group_IT_number 4
_space_group_name_Hall 'P 2yb'
_space_group_name_H-M_alt 'P 1 21 1'
_atom_sites_solution_hydrogens geom
_audit_creation_date 2021-01-18
_audit_creation_method
;
Olex2 1.2
(compiled 2018.05.29 svn.r3508 for OlexSys, GUI svn.r5506)
;
_audit_update_record
;
2021-01-19 deposited with the CCDC.	2021-02-25 downloaded from the CCDC.
;
_cell_angle_alpha 90
_cell_angle_beta 93.802(2)
_cell_angle_gamma 90
_cell_formula_units_Z 2
_cell_length_a 10.3649(2)
_cell_length_b 17.3850(4)
_cell_length_c 10.4787(2)
_cell_measurement_reflns_used 8126
_cell_measurement_temperature 150(2)
_cell_measurement_theta_max 75.766
_cell_measurement_theta_min 4.206
_cell_volume 1884.04(7)
_computing_cell_refinement 'CrysAlisPro 1.171.38.43b (Rigaku OD, 2015)'
_computing_data_collection 'CrysAlisPro 1.171.38.43b (Rigaku OD, 2015)'
_computing_data_reduction 'CrysAlisPro 1.171.38.43b (Rigaku OD, 2015)'
_computing_molecular_graphics 'Olex2 (Dolomanov et al., 2009)'
_computing_publication_material 'Olex2 (Dolomanov et al., 2009)'
_computing_structure_refinement 'ShelXL (Sheldrick, 2015)'
_diffrn_ambient_temperature 150.15
_diffrn_detector_area_resol_mean 10.4102
_diffrn_detector_type Atlas
_diffrn_measured_fraction_theta_full 1.000
_diffrn_measured_fraction_theta_max 0.990
_diffrn_measurement_device 'four-circle diffractometer'
_diffrn_measurement_device_type 'SuperNova, Dual, Cu at zero, Atlas'
_diffrn_measurement_method '\w scans'
_diffrn_radiation_type CuK\a
_diffrn_radiation_wavelength 1.54184
_diffrn_reflns_av_R_equivalents 0.0489
_diffrn_reflns_av_unetI/netI 0.0508
_diffrn_reflns_Laue_measured_fraction_full 1.000
_diffrn_reflns_Laue_measured_fraction_max 0.990
_diffrn_reflns_limit_h_max 10
_diffrn_reflns_limit_h_min -12
_diffrn_reflns_limit_k_max 21
_diffrn_reflns_limit_k_min -16
_diffrn_reflns_limit_l_max 13
_diffrn_reflns_limit_l_min -12
_diffrn_reflns_number 15964
_diffrn_reflns_point_group_measured_fraction_full 0.821
_diffrn_reflns_point_group_measured_fraction_max 0.796
_diffrn_reflns_theta_full 67.684
_diffrn_reflns_theta_max 76.053
_diffrn_reflns_theta_min 4.228
_exptl_absorpt_coefficient_mu 14.803
_exptl_absorpt_correction_T_max 1
_exptl_absorpt_correction_T_min 0.30828
_exptl_absorpt_correction_type multi-scan
_exptl_absorpt_process_details
;
        CrysAlisPro 1.171.38.43b (Rigaku Oxford Diffraction, 2015)
        Empirical absorption correction using spherical harmonics,
 implemented in SCALE3 ABSPACK scaling algorithm.
;
_exptl_crystal_colour colorless
_exptl_crystal_density_diffrn 1.705
_exptl_crystal_description rod
_exptl_crystal_F_000 960
_exptl_crystal_size_max 0.25
_exptl_crystal_size_mid 0.08
_exptl_crystal_size_min 0.05
_refine_diff_density_max 1.192
_refine_diff_density_min -0.908
_refine_diff_density_rms 0.119
_refine_ls_abs_structure_details
;
 Refined as an inversion twin.
;
_refine_ls_abs_structure_Flack 0.420(7)
_refine_ls_extinction_method none
_refine_ls_goodness_of_fit_ref 1.033
_refine_ls_hydrogen_treatment constr
_refine_ls_matrix_type full
_refine_ls_number_parameters 465
_refine_ls_number_reflns 6252
_refine_ls_number_restraints 131
_refine_ls_restrained_S_all 1.023
_refine_ls_R_factor_all 0.0448
_refine_ls_R_factor_gt 0.0421
_refine_ls_shift/su_max 0.001
_refine_ls_shift/su_mean 0.000
_refine_ls_structure_factor_coef Fsqd
_refine_ls_weighting_details 'w=1/[\s^2^(Fo^2^)+(0.0787P)^2^+0.5650P] where P=(Fo^2^+2Fc^2^)/3'
_refine_ls_weighting_scheme calc
_refine_ls_wR_factor_gt 0.1103
_refine_ls_wR_factor_ref 0.1136
_reflns_Friedel_coverage 0.554
_reflns_Friedel_fraction_full 0.629
_reflns_Friedel_fraction_max 0.588
_reflns_number_gt 5971
_reflns_number_total 6252
_reflns_threshold_expression 'I > 2\s(I)'
_cod_data_source_file d1cy00238d2.cif
_cod_data_source_block 070ckw17_CCDC1
_cod_depositor_comments 'Adding full bibliography for 1561024--1561035.cif.'
_cod_database_code 1561032
_shelx_shelxl_version_number 2018/3
_shelx_space_group_comment
;
The symmetry employed for this shelxl refinement is uniquely defined
by the following loop, which should always be used as a source of
symmetry information in preference to the above space-group names.
They are only intended as comments.
;
_shelx_estimated_absorpt_t_max 0.525
_shelx_estimated_absorpt_t_min 0.119
_olex2_refinement_description
;
1. Shared sites
{C2B, C2A}
{H3AA, H3BB}
{C4B, C4A}
{C22B, C22A}
{C25A, C25B}
2. Others
 Fixed Uiso: H1A(0.058) H1B(0.058) H1C(0.058) H3(0.047) H4(0.059) H5(0.047)
 H8(0.036) H9A(0.043) H9B(0.043) H11A(0.06) H11B(0.06) H11C(0.06) H12A(0.066)
 H12B(0.066) H12C(0.066) H13A(0.047) H13B(0.047) H14(0.039) H16(0.046)
 H17(0.054) H18(0.043) H2AA(0.109) H2AB(0.109) H3AA(0.099) H3AB(0.099)
 H4AA(0.163) H4AB(0.163) H2BA(0.109) H2BB(0.109) H3BA(0.099) H3BB(0.099)
 H4BA(0.163) H4BB(0.163) H1CA(0.116) H1CB(0.116) H2CA(0.082) H2CB(0.082)
 H3CA(0.076) H3CB(0.076) H4CA(0.07) H4CB(0.07) H1DA(0.156) H1DB(0.156)
 H2DA(0.156) H2DB(0.156) H3DA(0.076) H3DB(0.076) H4DA(0.076) H4DB(0.076)
 H22A(0.053) H22B(0.053) H23A(0.077) H23B(0.077) H24A(0.065) H24B(0.065)
 H25A(0.059) H25B(0.059) H22C(0.053) H22D(0.053) H23C(0.077) H23D(0.077)
 H24C(0.065) H24D(0.065) H25C(0.059) H25D(0.059) H21A(0.082) H21B(0.082)
 H21C(0.082)
 Fixed X: H1A(0.776994) H1B(0.710357) H1C(0.782337) H3(0.809559) H4(0.808826)
 H5(0.623048) H8(0.415115) H9A(0.13188) H9B(0.242167) H11A(0.271517)
 H11B(0.244709) H11C(0.154164) H12A(-0.006586) H12B(0.113141) H12C(-0.006128)
 H13A(-0.049826) H13B(-0.043001) H14(-0.080262) H16(-0.157177) H17(-0.149171)
 H18(0.021003) H2AA(0.837959) H2AB(0.693182) H3AA(0.910987) H3AB(0.764293)
 H4AA(0.789733) H4AB(0.9144) H2BA(0.797067) H2BB(0.700458) H3BA(0.965724)
 H3BB(0.913474) H4BA(0.769957) H4BB(0.890413) H1CA(0.305503) H1CB(0.432338)
 H2CA(0.256846) H2CB(0.37018) H3CA(0.508819) H3CB(0.382304) H4CA(0.562697)
 H4CB(0.415936) H1DA(0.359636) H1DB(0.26945) H2DA(0.50494) H2DB(0.379425)
 H3DA(0.460687) H3DB(0.58889) H4DA(0.367253) H4DB(0.513511) H22A(0.243139)
 H22B(0.19261) H23A(0.230026) H23B(0.342819) H24A(0.463731) H24B(0.362884)
 H25A(0.508575) H25B(0.551911) H22C(0.26732) H22D(0.186372) H23C(0.230003)
 H23D(0.262889) H24C(0.460548) H24D(0.446965) H25C(0.479077) H25D(0.564779)
 H21A(0.240153) H21B(0.315545) H21C(0.16272)
 Fixed Y: H1A(0.58113) H1B(0.550938) H1C(0.491674) H3(0.522763) H4(0.474479)
 H5(0.425279) H8(0.382419) H9A(0.392908) H9B(0.331533) H11A(0.21887)
 H11B(0.268802) H11C(0.196844) H12A(0.279124) H12B(0.220824) H12C(0.20545)
 H13A(0.285737) H13B(0.363523) H14(0.324155) H16(0.346026) H17(0.402282)
 H18(0.485572) H2AA(0.768491) H2AB(0.737637) H3AA(0.648107) H3AB(0.616426)
 H4AA(0.575903) H4AB(0.629307) H2BA(0.7784) H2BB(0.704969) H3BA(0.706486)
 H3BB(0.647173) H4BA(0.587658) H4BB(0.604373) H1CA(0.801857) H1CB(0.827249)
 H2CA(0.715174) H2CB(0.750892) H3CA(0.65735) H3CB(0.610475) H4CA(0.65042)
 H4CB(0.636764) H1DA(0.795868) H1DB(0.7348) H2DA(0.800389) H2DB(0.777685)
 H3DA(0.660419) H3DB(0.684398) H4DA(0.607748) H4DB(0.599444) H22A(0.652345)
 H22B(0.640945) H23A(0.769479) H23B(0.765291) H24A(0.775073) H24B(0.724236)
 H25A(0.630032) H25B(0.66998) H22C(0.675925) H22D(0.628163) H23C(0.768338)
 H23D(0.707199) H24C(0.775406) H24D(0.758126) H25C(0.644388) H25D(0.651015)
 H21A(0.510224) H21B(0.583729) H21C(0.587705)
 Fixed Z: H1A(0.804214) H1B(0.671431) H1C(0.768939) H3(0.993343) H4(1.202371)
 H5(1.276082) H8(1.249726) H9A(1.22929) H9B(1.269277) H11A(1.111446)
 H11B(0.984143) H11C(1.011154) H12A(1.268812) H12B(1.279001) H12C(1.17728)
 H13A(0.997106) H13B(1.078338) H14(0.812533) H16(0.608479) H17(0.407428)
 H18(0.367067) H2AA(0.295732) H2AB(0.266179) H3AA(0.283791) H3AB(0.262367)
 H4AA(0.46842) H4AB(0.497466) H2BA(0.276593) H2BB(0.275297) H3BA(0.394527)
 H3BB(0.283448) H4BA(0.417671) H4BB(0.519069) H1CA(0.057683) H1CB(0.14318)
 H2CA(0.198566) H2CB(0.293405) H3CA(0.249424) H3CB(0.196076) H4CA(0.047588)
 H4CB(-0.006397) H1DA(0.264082) H1DB(0.185142) H2DA(0.112114) H2DB(0.020425)
 H3DA(-0.008505) H3DB(0.078087) H4DA(0.157047) H4DB(0.216262) H22A(0.82884)
 H22B(0.681331) H23A(0.675452) H23B(0.788824) H24A(0.614135) H24B(0.526022)
 H25A(0.580642) H25B(0.715483) H22C(0.828648) H22D(0.717773) H23C(0.665937)
 H23D(0.556341) H24C(0.610681) H24D(0.761018) H25C(0.563417) H25D(0.697378)
 H21A(0.347572) H21B(0.406513) H21C(0.373464)
;
_olex2_submission_special_instructions 'No special instructions were received'

loop_
_space_group_symop_operation_xyz
'x, y, z'
'-x, y+1/2, -z'

loop_
_atom_site_label
_atom_site_type_symbol
_atom_site_fract_x
_atom_site_fract_y
_atom_site_fract_z
_atom_site_U_iso_or_equiv
_atom_site_adp_type
_atom_site_occupancy
_atom_site_site_symmetry_order
_atom_site_calc_flag
_atom_site_refinement_flags_posn
_atom_site_refinement_flags_adp
_atom_site_refinement_flags_occupancy
_atom_site_disorder_assembly
_atom_site_disorder_group
C1 C 0.7296(9) 0.5384(7) 0.7619(10) 0.039(2) Uani 1 1 d . . . . .
H1A H 0.776994 0.581130 0.804214 0.058 Uiso 1 1 calc GR . . . .
H1B H 0.710357 0.550938 0.671431 0.058 Uiso 1 1 calc GR . . . .
H1C H 0.782337 0.491674 0.768939 0.058 Uiso 1 1 calc GR . . . .
C1A C 0.743(3) 0.7486(13) 0.4538(18) 0.099(7) Uani 1 1 d . . . . .
C2 C 0.6214(8) 0.5000(6) 0.9453(8) 0.0300(17) Uani 1 1 d . . . . .
C3 C 0.7325(9) 0.5020(7) 1.0235(10) 0.039(2) Uani 1 1 d . . . . .
H3 H 0.809559 0.522763 0.993343 0.047 Uiso 1 1 calc R . . . .
C4 C 0.7318(10) 0.4734(8) 1.1479(10) 0.049(3) Uani 1 1 d . . . . .
H4 H 0.808826 0.474479 1.202371 0.059 Uiso 1 1 calc R . . . .
C5 C 0.6224(9) 0.4442(7) 1.1910(9) 0.039(2) Uani 1 1 d . . . . .
H5 H 0.623048 0.425279 1.276082 0.047 Uiso 1 1 calc R . . . .
C6 C 0.5066(9) 0.4414(5) 1.1118(8) 0.0315(17) Uani 1 1 d . . . . .
C7 C 0.5043(8) 0.4708(5) 0.9886(8) 0.0256(15) Uani 1 1 d . . . . .
C8 C 0.3982(9) 0.4039(5) 1.1669(8) 0.0304(17) Uani 1 1 d . . . . .
H8 H 0.415115 0.382419 1.249726 0.036 Uiso 1 1 calc R . . . .
C9 C 0.1927(9) 0.3553(6) 1.1954(9) 0.0360(19) Uani 1 1 d . . . . .
H9A H 0.131880 0.392908 1.229290 0.043 Uiso 1 1 calc R . . . .
H9B H 0.242167 0.331533 1.269277 0.043 Uiso 1 1 calc R . . . .
C10 C 0.1144(9) 0.2921(5) 1.1211(9) 0.0322(18) Uani 1 1 d . . . . .
C11 C 0.2043(10) 0.2394(6) 1.0506(10) 0.040(2) Uani 1 1 d . . . . .
H11A H 0.271517 0.218870 1.111446 0.060 Uiso 1 1 calc GR . . . .
H11B H 0.244709 0.268802 0.984143 0.060 Uiso 1 1 calc GR . . . .
H11C H 0.154164 0.196844 1.011154 0.060 Uiso 1 1 calc GR . . . .
C12 C 0.0478(11) 0.2452(7) 1.2204(10) 0.044(2) Uani 1 1 d . . . . .
H12A H -0.006586 0.279124 1.268812 0.066 Uiso 1 1 calc GR . . . .
H12B H 0.113141 0.220824 1.279001 0.066 Uiso 1 1 calc GR . . . .
H12C H -0.006128 0.205450 1.177280 0.066 Uiso 1 1 calc GR . . . .
C13 C 0.0087(9) 0.3274(6) 1.0295(10) 0.039(2) Uani 1 1 d . . . . .
H13A H -0.049826 0.285737 0.997106 0.047 Uiso 1 1 calc R . . . .
H13B H -0.043001 0.363523 1.078338 0.047 Uiso 1 1 calc R . . . .
C14 C -0.0106(8) 0.3597(6) 0.8124(9) 0.0325(18) Uani 1 1 d . . . . .
H14 H -0.080262 0.324155 0.812533 0.039 Uiso 1 1 calc R . . . .
C15 C 0.0075(8) 0.3973(6) 0.6910(9) 0.0326(18) Uani 1 1 d . . . . .
C16 C -0.0889(9) 0.3804(6) 0.5922(10) 0.038(2) Uani 1 1 d . . . . .
H16 H -0.157177 0.346026 0.608479 0.046 Uiso 1 1 calc R . . . .
C17 C -0.0840(10) 0.4133(7) 0.4729(10) 0.045(2) Uani 1 1 d . . . . .
H17 H -0.149171 0.402282 0.407428 0.054 Uiso 1 1 calc R . . . .
C18 C 0.0172(10) 0.4629(6) 0.4492(8) 0.0358(19) Uani 1 1 d . . . . .
H18 H 0.021003 0.485572 0.367067 0.043 Uiso 1 1 calc R . . . .
C19 C 0.1116(9) 0.4793(6) 0.5437(8) 0.0314(18) Uani 1 1 d . . . . .
C20 C 0.1081(8) 0.4468(5) 0.6672(8) 0.0287(16) Uani 1 1 d . . . . .
N1 N 0.2826(7) 0.3962(4) 1.1174(7) 0.0287(14) Uani 1 1 d . . . . .
N2 N 0.0560(7) 0.3684(4) 0.9200(7) 0.0302(15) Uani 1 1 d . . . . .
O1 O 0.6118(6) 0.5262(4) 0.8216(6) 0.0349(14) Uani 1 1 d . . . . .
O1A O 0.7509(11) 0.6797(7) 0.5214(10) 0.069(3) Uani 1 1 d . . . . .
O2 O 0.3975(5) 0.4705(4) 0.9098(5) 0.0272(12) Uani 1 1 d . . . . .
O3 O 0.2039(5) 0.4630(4) 0.7545(5) 0.0292(12) Uani 1 1 d . . . . .
O4 O 0.2127(7) 0.5282(5) 0.5316(6) 0.0436(17) Uani 1 1 d . . . . .
O5 O 0.3818(6) 0.6121(4) 0.7174(7) 0.0329(13) Uani 1 1 d . . . . .
Zn1 Zn 0.20709(10) 0.44918(7) 0.95089(10) 0.0257(2) Uani 1 1 d . . . . .
Zn2 Zn 0.38557(10) 0.49494(7) 0.72342(10) 0.0262(2) Uani 1 1 d . . . . .
I1 I 0.09332(5) 0.56981(3) 1.04495(5) 0.03242(14) Uani 1 1 d . . . . .
I2 I 0.50083(7) 0.42283(4) 0.55572(6) 0.04794(19) Uani 1 1 d . . . . .
C2A C 0.772(2) 0.7319(12) 0.3236(15) 0.091(6) Uani 0.36(3) 1 d D . P A 1
H2AA H 0.837959 0.768491 0.295732 0.109 Uiso 0.36(3) 1 calc R . P A 1
H2AB H 0.693182 0.737637 0.266179 0.109 Uiso 0.36(3) 1 calc R . P A 1
C3A C 0.823(4) 0.6498(18) 0.316(3) 0.083(8) Uani 0.36(3) 1 d D . P A 1
H3AA H 0.910987 0.648107 0.283791 0.099 Uiso 0.36(3) 1 calc R . P A 1
H3AB H 0.764293 0.616426 0.262367 0.099 Uiso 0.36(3) 1 calc R . P A 1
C4A C 0.824(3) 0.6285(13) 0.459(3) 0.136(12) Uani 0.36(3) 1 d D . P A 1
H4AA H 0.789733 0.575903 0.468420 0.163 Uiso 0.36(3) 1 calc R . P A 1
H4AB H 0.914400 0.629307 0.497466 0.163 Uiso 0.36(3) 1 calc R . P A 1
C2B C 0.772(2) 0.7319(12) 0.3236(15) 0.091(6) Uani 0.64(3) 1 d D . P A 2
H2BA H 0.797067 0.778400 0.276593 0.109 Uiso 0.64(3) 1 calc R . P A 2
H2BB H 0.700458 0.704969 0.275297 0.109 Uiso 0.64(3) 1 calc R . P A 2
C3B C 0.889(2) 0.6780(15) 0.358(3) 0.083(8) Uani 0.64(3) 1 d D . P A 2
H3BA H 0.965724 0.706486 0.394527 0.099 Uiso 0.64(3) 1 calc R . P A 2
H3BB H 0.913474 0.647173 0.283448 0.099 Uiso 0.64(3) 1 calc R . P A 2
C4B C 0.824(3) 0.6285(13) 0.459(3) 0.136(12) Uani 0.64(3) 1 d D . P A 2
H4BA H 0.769957 0.587658 0.417671 0.163 Uiso 0.64(3) 1 calc R . P A 2
H4BB H 0.890413 0.604373 0.519069 0.163 Uiso 0.64(3) 1 calc R . P A 2
O1C O 0.462(3) 0.7457(11) 0.020(3) 0.131(14) Uani 0.62(3) 1 d D U P B 3
C1C C 0.385(4) 0.7826(16) 0.104(3) 0.096(11) Uani 0.62(3) 1 d D U P B 3
H1CA H 0.305503 0.801857 0.057683 0.116 Uiso 0.62(3) 1 calc R . P B 3
H1CB H 0.432338 0.827249 0.143180 0.116 Uiso 0.62(3) 1 calc R . P B 3
C2C C 0.350(2) 0.7283(13) 0.208(2) 0.068(7) Uani 0.62(3) 1 d D U P B 3
H2CA H 0.256846 0.715174 0.198566 0.082 Uiso 0.62(3) 1 calc R . P B 3
H2CB H 0.370180 0.750892 0.293405 0.082 Uiso 0.62(3) 1 calc R . P B 3
C3C C 0.432(4) 0.6584(14) 0.187(3) 0.063(7) Uani 0.62(3) 1 d D U P B 3
H3CA H 0.508819 0.657350 0.249424 0.076 Uiso 0.62(3) 1 calc R . P B 3
H3CB H 0.382304 0.610475 0.196076 0.076 Uiso 0.62(3) 1 calc R . P B 3
C4C C 0.472(3) 0.6681(14) 0.053(2) 0.058(7) Uani 0.62(3) 1 d D U P B 3
H4CA H 0.562697 0.650420 0.047588 0.070 Uiso 0.62(3) 1 calc R . P B 3
H4CB H 0.415936 0.636764 -0.006397 0.070 Uiso 0.62(3) 1 calc R . P B 3
O1D O 0.420(3) 0.6880(18) 0.282(3) 0.082(10) Uani 0.38(3) 1 d D U P B 4
C1D C 0.360(7) 0.749(4) 0.212(5) 0.13(2) Uani 0.38(3) 1 d D U P B 4
H1DA H 0.359636 0.795868 0.264082 0.156 Uiso 0.38(3) 1 calc R . P B 4
H1DB H 0.269450 0.734800 0.185142 0.156 Uiso 0.38(3) 1 calc R . P B 4
C2D C 0.436(8) 0.761(2) 0.095(5) 0.13(2) Uani 0.38(3) 1 d D U P B 4
H2DA H 0.504940 0.800389 0.112114 0.156 Uiso 0.38(3) 1 calc R . P B 4
H2DB H 0.379425 0.777685 0.020425 0.156 Uiso 0.38(3) 1 calc R . P B 4
C3D C 0.493(5) 0.682(3) 0.075(4) 0.064(9) Uani 0.38(3) 1 d D U P B 4
H3DA H 0.460687 0.660419 -0.008505 0.076 Uiso 0.38(3) 1 calc R . P B 4
H3DB H 0.588890 0.684398 0.078087 0.076 Uiso 0.38(3) 1 calc R . P B 4
C4D C 0.446(5) 0.6367(18) 0.185(4) 0.064(9) Uani 0.38(3) 1 d D U P B 4
H4DA H 0.367253 0.607748 0.157047 0.076 Uiso 0.38(3) 1 calc R . P B 4
H4DB H 0.513511 0.599444 0.216262 0.076 Uiso 0.38(3) 1 calc R . P B 4
C22A C 0.2668(10) 0.6575(6) 0.7392(12) 0.044(2) Uani 0.68(3) 1 d D . P C 5
H22A H 0.243139 0.652345 0.828840 0.053 Uiso 0.68(3) 1 calc R . P C 5
H22B H 0.192610 0.640945 0.681331 0.053 Uiso 0.68(3) 1 calc R . P C 5
C23A C 0.305(2) 0.7394(9) 0.711(3) 0.064(7) Uani 0.68(3) 1 d D . P C 5
H23A H 0.230026 0.769479 0.675452 0.077 Uiso 0.68(3) 1 calc R . P C 5
H23B H 0.342819 0.765291 0.788824 0.077 Uiso 0.68(3) 1 calc R . P C 5
C24A C 0.405(2) 0.7302(11) 0.613(2) 0.054(5) Uani 0.68(3) 1 d D . P C 5
H24A H 0.463731 0.775073 0.614135 0.065 Uiso 0.68(3) 1 calc R . P C 5
H24B H 0.362884 0.724236 0.526022 0.065 Uiso 0.68(3) 1 calc R . P C 5
C25A C 0.4772(11) 0.6577(6) 0.6551(13) 0.049(3) Uani 0.68(3) 1 d D . P C 5
H25A H 0.508575 0.630032 0.580642 0.059 Uiso 0.68(3) 1 calc R . P C 5
H25B H 0.551911 0.669980 0.715483 0.059 Uiso 0.68(3) 1 calc R . P C 5
C22B C 0.2668(10) 0.6575(6) 0.7392(12) 0.044(2) Uani 0.32(3) 1 d D . P C 6
H22C H 0.267320 0.675925 0.828648 0.053 Uiso 0.32(3) 1 calc R . P C 6
H22D H 0.186372 0.628163 0.717773 0.053 Uiso 0.32(3) 1 calc R . P C 6
C23B C 0.283(4) 0.723(2) 0.646(4) 0.064(7) Uani 0.32(3) 1 d D . P C 6
H23C H 0.230003 0.768338 0.665937 0.077 Uiso 0.32(3) 1 calc R . P C 6
H23D H 0.262889 0.707199 0.556341 0.077 Uiso 0.32(3) 1 calc R . P C 6
C24B C 0.427(4) 0.7389(15) 0.673(5) 0.054(5) Uani 0.32(3) 1 d D . P C 6
H24C H 0.460548 0.775406 0.610681 0.065 Uiso 0.32(3) 1 calc R . P C 6
H24D H 0.446965 0.758126 0.761018 0.065 Uiso 0.32(3) 1 calc R . P C 6
C25B C 0.4772(11) 0.6577(6) 0.6551(13) 0.049(3) Uani 0.32(3) 1 d D . P C 6
H25C H 0.479077 0.644388 0.563417 0.059 Uiso 0.32(3) 1 calc R . P C 6
H25D H 0.564779 0.651015 0.697378 0.059 Uiso 0.32(3) 1 calc R . P C 6
C21 C 0.2345(13) 0.5546(8) 0.4047(11) 0.055(3) Uani 1 1 d . . . . .
H21A H 0.240153 0.510224 0.347572 0.082 Uiso 1 1 calc GR . . . .
H21B H 0.315545 0.583729 0.406513 0.082 Uiso 1 1 calc GR . . . .
H21C H 0.162720 0.587705 0.373464 0.082 Uiso 1 1 calc GR . . . .

loop_
_atom_site_aniso_label
_atom_site_aniso_U_11
_atom_site_aniso_U_22
_atom_site_aniso_U_33
_atom_site_aniso_U_23
_atom_site_aniso_U_13
_atom_site_aniso_U_12
C1 0.027(4) 0.049(6) 0.041(5) 0.004(4) 0.011(3) -0.002(4)
C1A 0.146(19) 0.085(13) 0.068(10) 0.024(9) 0.030(11) 0.055(13)
C2 0.023(4) 0.033(4) 0.034(4) -0.006(3) -0.003(3) -0.004(3)
C3 0.024(4) 0.047(6) 0.045(5) 0.004(4) 0.001(3) -0.005(4)
C4 0.029(4) 0.074(8) 0.042(5) 0.008(5) -0.012(4) -0.014(5)
C5 0.030(4) 0.054(6) 0.032(4) 0.007(4) -0.004(3) -0.001(4)
C6 0.032(4) 0.028(4) 0.034(4) -0.001(3) 0.002(3) -0.001(3)
C7 0.020(3) 0.030(4) 0.027(4) -0.001(3) -0.001(3) 0.004(3)
C8 0.032(4) 0.027(4) 0.031(4) 0.004(3) -0.003(3) -0.001(3)
C9 0.035(4) 0.042(5) 0.033(4) 0.001(4) 0.009(3) -0.008(4)
C10 0.030(4) 0.032(5) 0.036(4) 0.004(4) 0.007(3) -0.007(4)
C11 0.040(5) 0.039(5) 0.043(5) 0.004(4) 0.009(4) -0.004(4)
C12 0.046(5) 0.044(6) 0.044(5) 0.004(4) 0.015(4) -0.012(5)
C13 0.027(4) 0.040(5) 0.051(6) 0.006(4) 0.011(4) -0.013(4)
C14 0.024(4) 0.033(5) 0.040(4) -0.008(4) 0.004(3) -0.004(3)
C15 0.025(4) 0.032(4) 0.040(4) -0.003(4) -0.003(3) 0.008(3)
C16 0.029(4) 0.041(5) 0.043(5) -0.004(4) -0.009(4) -0.003(4)
C17 0.038(5) 0.051(6) 0.045(5) -0.005(5) -0.016(4) 0.011(5)
C18 0.041(5) 0.039(5) 0.027(4) 0.001(3) -0.005(3) 0.004(4)
C19 0.033(4) 0.033(5) 0.027(4) -0.003(3) -0.004(3) 0.005(4)
C20 0.026(4) 0.030(4) 0.029(4) -0.005(3) -0.005(3) 0.005(3)
N1 0.027(3) 0.032(4) 0.028(3) 0.002(3) 0.005(3) -0.004(3)
N2 0.027(3) 0.026(3) 0.038(4) -0.006(3) 0.006(3) -0.009(3)
O1 0.025(3) 0.048(4) 0.032(3) 0.011(3) 0.007(2) 0.001(3)
O1A 0.074(6) 0.068(7) 0.068(6) 0.010(5) 0.030(5) 0.004(5)
O2 0.020(2) 0.036(3) 0.026(3) 0.005(2) 0.0023(19) -0.002(2)
O3 0.024(3) 0.044(4) 0.019(2) -0.001(2) -0.0008(19) -0.009(3)
O4 0.047(4) 0.055(5) 0.029(3) 0.000(3) 0.002(3) -0.011(3)
O5 0.027(3) 0.026(3) 0.047(3) 0.005(3) 0.014(3) -0.002(3)
Zn1 0.0218(5) 0.0292(5) 0.0263(5) 0.0006(4) 0.0020(4) -0.0035(4)
Zn2 0.0266(5) 0.0265(5) 0.0260(5) 0.0012(4) 0.0041(4) -0.0016(4)
I1 0.0272(2) 0.0313(3) 0.0391(3) -0.0021(2) 0.00456(18) 0.0015(2)
I2 0.0568(4) 0.0451(4) 0.0435(3) -0.0147(3) 0.0155(3) -0.0005(3)
C2A 0.120(15) 0.100(14) 0.051(8) 0.019(8) 0.004(8) -0.053(12)
C3A 0.070(15) 0.095(19) 0.088(16) -0.023(13) 0.036(13) -0.024(13)
C4A 0.23(3) 0.064(12) 0.128(19) 0.019(12) 0.10(2) 0.045(16)
C2B 0.120(15) 0.100(14) 0.051(8) 0.019(8) 0.004(8) -0.053(12)
C3B 0.070(15) 0.095(19) 0.088(16) -0.023(13) 0.036(13) -0.024(13)
C4B 0.23(3) 0.064(12) 0.128(19) 0.019(12) 0.10(2) 0.045(16)
O1C 0.17(3) 0.054(11) 0.18(3) 0.043(14) 0.11(2) 0.029(13)
C1C 0.11(2) 0.067(16) 0.12(3) 0.015(14) 0.031(18) 0.026(16)
C2C 0.046(11) 0.064(14) 0.094(17) -0.007(11) 0.000(10) -0.012(9)
C3C 0.070(18) 0.059(13) 0.062(13) -0.002(11) 0.005(11) -0.011(11)
C4C 0.065(17) 0.039(10) 0.071(13) 0.000(9) 0.007(12) -0.018(9)
O1D 0.08(2) 0.079(18) 0.086(18) -0.017(12) 0.036(15) -0.012(15)
C1D 0.22(6) 0.10(2) 0.07(2) -0.021(15) 0.04(3) 0.05(3)
C2D 0.22(6) 0.10(2) 0.07(2) -0.021(15) 0.04(3) 0.05(3)
C3D 0.036(13) 0.077(18) 0.077(18) -0.029(13) -0.002(11) -0.018(13)
C4D 0.036(13) 0.077(18) 0.077(18) -0.029(13) -0.002(11) -0.018(13)
C22A 0.036(5) 0.034(5) 0.065(7) 0.004(5) 0.013(5) 0.008(4)
C23A 0.084(13) 0.038(9) 0.075(17) 0.016(10) 0.039(15) 0.022(9)
C24A 0.070(11) 0.041(8) 0.053(12) 0.023(9) 0.020(11) 0.000(7)
C25A 0.043(5) 0.037(6) 0.071(7) 0.007(5) 0.024(5) -0.010(4)
C22B 0.036(5) 0.034(5) 0.065(7) 0.004(5) 0.013(5) 0.008(4)
C23B 0.084(13) 0.038(9) 0.075(17) 0.016(10) 0.039(15) 0.022(9)
C24B 0.070(11) 0.041(8) 0.053(12) 0.023(9) 0.020(11) 0.000(7)
C25B 0.043(5) 0.037(6) 0.071(7) 0.007(5) 0.024(5) -0.010(4)
C21 0.067(7) 0.057(8) 0.039(5) 0.007(5) -0.002(5) -0.016(6)

loop_
_atom_type_symbol
_atom_type_description
_atom_type_scat_dispersion_real
_atom_type_scat_dispersion_imag
_atom_type_scat_source
C C 0.0181 0.0091 'International Tables Vol C Tables 4.2.6.8 and 6.1.1.4'
H H 0.0000 0.0000 'International Tables Vol C Tables 4.2.6.8 and 6.1.1.4'
I I -0.3257 6.8362 'International Tables Vol C Tables 4.2.6.8 and 6.1.1.4'
N N 0.0311 0.0180 'International Tables Vol C Tables 4.2.6.8 and 6.1.1.4'
O O 0.0492 0.0322 'International Tables Vol C Tables 4.2.6.8 and 6.1.1.4'
Zn Zn -1.5491 0.6778 'International Tables Vol C Tables 4.2.6.8 and 6.1.1.4'

loop_
_geom_angle_atom_site_label_1
_geom_angle_atom_site_label_2
_geom_angle_atom_site_label_3
_geom_angle
_geom_angle_site_symmetry_1
_geom_angle_site_symmetry_3
_geom_angle_publ_flag
H1A C1 H1B 109.5 . . ?
H1A C1 H1C 109.5 . . ?
H1B C1 H1C 109.5 . . ?
O1 C1 H1A 109.5 . . ?
O1 C1 H1B 109.5 . . ?
O1 C1 H1C 109.5 . . ?
O1A C1A C2A 107.4(17) . . ?
O1A C1A C2B 107.4(17) . . ?
C3 C2 C7 121.4(8) . . ?
C3 C2 O1 124.3(8) . . ?
O1 C2 C7 114.3(7) . . ?
C2 C3 H3 120.2 . . ?
C2 C3 C4 119.7(9) . . ?
C4 C3 H3 120.2 . . ?
C3 C4 H4 119.9 . . ?
C5 C4 C3 120.2(9) . . ?
C5 C4 H4 119.9 . . ?
C4 C5 H5 119.4 . . ?
C4 C5 C6 121.1(9) . . ?
C6 C5 H5 119.4 . . ?
C5 C6 C8 115.5(8) . . ?
C7 C6 C5 119.7(8) . . ?
C7 C6 C8 124.8(8) . . ?
C6 C7 C2 117.9(8) . . ?
O2 C7 C2 119.7(7) . . ?
O2 C7 C6 122.4(7) . . ?
C6 C8 H8 116.1 . . ?
N1 C8 C6 127.8(8) . . ?
N1 C8 H8 116.1 . . ?
H9A C9 H9B 107.7 . . ?
C10 C9 H9A 108.9 . . ?
C10 C9 H9B 108.9 . . ?
N1 C9 H9A 108.9 . . ?
N1 C9 H9B 108.9 . . ?
N1 C9 C10 113.3(7) . . ?
C11 C10 C9 110.7(8) . . ?
C11 C10 C13 111.6(8) . . ?
C12 C10 C9 106.5(8) . . ?
C12 C10 C11 109.1(8) . . ?
C12 C10 C13 107.7(8) . . ?
C13 C10 C9 111.1(8) . . ?
C10 C11 H11A 109.5 . . ?
C10 C11 H11B 109.5 . . ?
C10 C11 H11C 109.5 . . ?
H11A C11 H11B 109.5 . . ?
H11A C11 H11C 109.5 . . ?
H11B C11 H11C 109.5 . . ?
C10 C12 H12A 109.5 . . ?
C10 C12 H12B 109.5 . . ?
C10 C12 H12C 109.5 . . ?
H12A C12 H12B 109.5 . . ?
H12A C12 H12C 109.5 . . ?
H12B C12 H12C 109.5 . . ?
C10 C13 H13A 108.5 . . ?
C10 C13 H13B 108.5 . . ?
H13A C13 H13B 107.5 . . ?
N2 C13 C10 115.0(7) . . ?
N2 C13 H13A 108.5 . . ?
N2 C13 H13B 108.5 . . ?
C15 C14 H14 115.9 . . ?
N2 C14 H14 115.9 . . ?
N2 C14 C15 128.2(8) . . ?
C16 C15 C14 114.7(9) . . ?
C20 C15 C14 125.4(8) . . ?
C20 C15 C16 119.9(9) . . ?
C15 C16 H16 119.7 . . ?
C17 C16 C15 120.5(10) . . ?
C17 C16 H16 119.7 . . ?
C16 C17 H17 120.3 . . ?
C16 C17 C18 119.5(9) . . ?
C18 C17 H17 120.3 . . ?
C17 C18 H18 119.7 . . ?
C19 C18 C17 120.5(9) . . ?
C19 C18 H18 119.7 . . ?
C18 C19 C20 121.0(9) . . ?
O4 C19 C18 125.3(8) . . ?
O4 C19 C20 113.7(8) . . ?
C15 C20 C19 118.5(8) . . ?
O3 C20 C15 122.8(8) . . ?
O3 C20 C19 118.7(8) . . ?
C8 N1 C9 115.9(7) . . ?
C8 N1 Zn1 125.7(6) . . ?
C9 N1 Zn1 117.8(6) . . ?
C13 N2 Zn1 119.2(6) . . ?
C14 N2 C13 116.1(8) . . ?
C14 N2 Zn1 124.0(6) . . ?
C2 O1 C1 117.0(7) . . ?
C4A O1A C1A 109.4(13) . . ?
C4B O1A C1A 109.4(13) . . ?
C7 O2 Zn1 129.1(5) . . ?
C7 O2 Zn2 126.8(5) . . ?
Zn2 O2 Zn1 104.0(3) . . ?
C20 O3 Zn1 128.3(5) . . ?
C20 O3 Zn2 127.5(5) . . ?
Zn2 O3 Zn1 103.9(2) . . ?
C19 O4 C21 117.0(8) . . ?
C22A O5 Zn2 123.3(5) . . ?
C25A O5 Zn2 123.1(6) . . ?
C25A O5 C22A 111.2(8) . . ?
C22B O5 Zn2 123.3(5) . . ?
C25B O5 Zn2 123.1(6) . . ?
C25B O5 C22B 111.2(8) . . ?
N1 Zn1 N2 93.9(3) . . ?
N1 Zn1 O2 86.8(2) . . ?
N1 Zn1 I1 101.1(2) . . ?
N2 Zn1 I1 104.0(2) . . ?
O2 Zn1 N2 142.2(3) . . ?
O2 Zn1 I1 112.99(18) . . ?
O3 Zn1 N1 150.0(3) . . ?
O3 Zn1 N2 87.8(3) . . ?
O3 Zn1 O2 74.1(2) . . ?
O3 Zn1 I1 107.59(19) . . ?
O2 Zn2 O3 77.3(2) . . ?
O2 Zn2 O5 104.1(3) . . ?
O2 Zn2 I2 125.08(18) . . ?
O3 Zn2 O5 105.4(3) . . ?
O3 Zn2 I2 117.87(18) . . ?
O5 Zn2 I2 118.94(18) . . ?
C1A C2A H2AA 109.8 . . ?
C1A C2A H2AB 109.8 . . ?
C1A C2A C3A 109.4(16) . . ?
H2AA C2A H2AB 108.2 . . ?
C3A C2A H2AA 109.8 . . ?
C3A C2A H2AB 109.8 . . ?
C2A C3A H3AA 112.0 . . ?
C2A C3A H3AB 112.0 . . ?
C2A C3A C4A 98.8(19) . . ?
H3AA C3A H3AB 109.7 . . ?
C4A C3A H3AA 112.0 . . ?
C4A C3A H3AB 112.0 . . ?
O1A C4A C3A 110(2) . . ?
O1A C4A H4AA 109.7 . . ?
O1A C4A H4AB 109.7 . . ?
C3A C4A H4AA 109.7 . . ?
C3A C4A H4AB 109.7 . . ?
H4AA C4A H4AB 108.2 . . ?
C1A C2B H2BA 112.5 . . ?
C1A C2B H2BB 112.5 . . ?
C1A C2B C3B 96.4(15) . . ?
H2BA C2B H2BB 110.0 . . ?
C3B C2B H2BA 112.5 . . ?
C3B C2B H2BB 112.5 . . ?
C2B C3B H3BA 112.3 . . ?
C2B C3B H3BB 112.3 . . ?
C2B C3B C4B 97.1(16) . . ?
H3BA C3B H3BB 109.9 . . ?
C4B C3B H3BA 112.3 . . ?
C4B C3B H3BB 112.3 . . ?
O1A C4B C3B 104.2(16) . . ?
O1A C4B H4BA 110.9 . . ?
O1A C4B H4BB 110.9 . . ?
C3B C4B H4BA 110.9 . . ?
C3B C4B H4BB 110.9 . . ?
H4BA C4B H4BB 108.9 . . ?
C1C O1C C4C 108.7(12) . . ?
O1C C1C H1CA 109.6 . . ?
O1C C1C H1CB 109.6 . . ?
O1C C1C C2C 110.4(14) . . ?
H1CA C1C H1CB 108.1 . . ?
C2C C1C H1CA 109.6 . . ?
C2C C1C H1CB 109.6 . . ?
C1C C2C H2CA 111.0 . . ?
C1C C2C H2CB 111.0 . . ?
C1C C2C C3C 103.8(13) . . ?
H2CA C2C H2CB 109.0 . . ?
C3C C2C H2CA 111.0 . . ?
C3C C2C H2CB 111.0 . . ?
C2C C3C H3CA 111.0 . . ?
C2C C3C H3CB 111.0 . . ?
H3CA C3C H3CB 109.0 . . ?
C4C C3C C2C 103.6(13) . . ?
C4C C3C H3CA 111.0 . . ?
C4C C3C H3CB 111.0 . . ?
O1C C4C C3C 108.9(15) . . ?
O1C C4C H4CA 109.9 . . ?
O1C C4C H4CB 109.9 . . ?
C3C C4C H4CA 109.9 . . ?
C3C C4C H4CB 109.9 . . ?
H4CA C4C H4CB 108.3 . . ?
C4D O1D C1D 101(3) . . ?
O1D C1D H1DA 110.2 . . ?
O1D C1D H1DB 110.2 . . ?
O1D C1D C2D 107.4(19) . . ?
H1DA C1D H1DB 108.5 . . ?
C2D C1D H1DA 110.2 . . ?
C2D C1D H1DB 110.2 . . ?
C1D C2D H2DA 111.3 . . ?
C1D C2D H2DB 111.3 . . ?
C1D C2D C3D 102.1(16) . . ?
H2DA C2D H2DB 109.2 . . ?
C3D C2D H2DA 111.3 . . ?
C3D C2D H2DB 111.3 . . ?
C2D C3D H3DA 111.2 . . ?
C2D C3D H3DB 111.2 . . ?
H3DA C3D H3DB 109.1 . . ?
C4D C3D C2D 102.7(15) . . ?
C4D C3D H3DA 111.2 . . ?
C4D C3D H3DB 111.2 . . ?
O1D C4D C3D 108.2(17) . . ?
O1D C4D H4DA 110.1 . . ?
O1D C4D H4DB 110.1 . . ?
C3D C4D H4DA 110.1 . . ?
C3D C4D H4DB 110.1 . . ?
H4DA C4D H4DB 108.4 . . ?
O5 C22A H22A 110.9 . . ?
O5 C22A H22B 110.9 . . ?
O5 C22A C23A 104.4(10) . . ?
H22A C22A H22B 108.9 . . ?
C23A C22A H22A 110.9 . . ?
C23A C22A H22B 110.9 . . ?
C22A C23A H23A 111.0 . . ?
C22A C23A H23B 111.0 . . ?
H23A C23A H23B 109.0 . . ?
C24A C23A C22A 103.6(13) . . ?
C24A C23A H23A 111.0 . . ?
C24A C23A H23B 111.0 . . ?
C23A C24A H24A 111.0 . . ?
C23A C24A H24B 111.0 . . ?
C23A C24A C25A 103.8(13) . . ?
H24A C24A H24B 109.0 . . ?
C25A C24A H24A 111.0 . . ?
C25A C24A H24B 111.0 . . ?
O5 C25A C24A 104.2(10) . . ?
O5 C25A H25A 110.9 . . ?
O5 C25A H25B 110.9 . . ?
C24A C25A H25A 110.9 . . ?
C24A C25A H25B 110.9 . . ?
H25A C25A H25B 108.9 . . ?
O5 C22B H22C 111.7 . . ?
O5 C22B H22D 111.7 . . ?
O5 C22B C23B 100.2(18) . . ?
H22C C22B H22D 109.5 . . ?
C23B C22B H22C 111.7 . . ?
C23B C22B H22D 111.7 . . ?
C22B C23B H23C 111.9 . . ?
C22B C23B H23D 111.9 . . ?
C22B C23B C24B 100(3) . . ?
H23C C23B H23D 109.6 . . ?
C24B C23B H23C 111.9 . . ?
C24B C23B H23D 111.9 . . ?
C23B C24B H24C 112.1 . . ?
C23B C24B H24D 112.1 . . ?
H24C C24B H24D 109.7 . . ?
C25B C24B C23B 99(3) . . ?
C25B C24B H24C 112.1 . . ?
C25B C24B H24D 112.1 . . ?
O5 C25B C24B 101.7(18) . . ?
O5 C25B H25C 111.4 . . ?
O5 C25B H25D 111.4 . . ?
C24B C25B H25C 111.4 . . ?
C24B C25B H25D 111.4 . . ?
H25C C25B H25D 109.3 . . ?
O4 C21 H21A 109.5 . . ?
O4 C21 H21B 109.5 . . ?
O4 C21 H21C 109.5 . . ?
H21A C21 H21B 109.5 . . ?
H21A C21 H21C 109.5 . . ?
H21B C21 H21C 109.5 . . ?

loop_
_geom_bond_atom_site_label_1
_geom_bond_atom_site_label_2
_geom_bond_distance
_geom_bond_site_symmetry_2
_geom_bond_publ_flag
C1 H1A 0.9800 . ?
C1 H1B 0.9800 . ?
C1 H1C 0.9800 . ?
C1 O1 1.424(10) . ?
C1A O1A 1.39(2) . ?
C1A C2A 1.45(3) . ?
C1A C2B 1.45(3) . ?
C2 C3 1.369(13) . ?
C2 C7 1.418(11) . ?
C2 O1 1.371(11) . ?
C3 H3 0.9500 . ?
C3 C4 1.395(15) . ?
C4 H4 0.9500 . ?
C4 C5 1.347(15) . ?
C5 H5 0.9500 . ?
C5 C6 1.415(13) . ?
C6 C7 1.387(12) . ?
C6 C8 1.451(12) . ?
C7 O2 1.336(10) . ?
C8 H8 0.9500 . ?
C8 N1 1.281(12) . ?
C9 H9A 0.9900 . ?
C9 H9B 0.9900 . ?
C9 C10 1.545(13) . ?
C9 N1 1.464(10) . ?
C10 C11 1.531(14) . ?
C10 C12 1.523(12) . ?
C10 C13 1.536(14) . ?
C11 H11A 0.9800 . ?
C11 H11B 0.9800 . ?
C11 H11C 0.9800 . ?
C12 H12A 0.9800 . ?
C12 H12B 0.9800 . ?
C12 H12C 0.9800 . ?
C13 H13A 0.9900 . ?
C13 H13B 0.9900 . ?
C13 N2 1.462(12) . ?
C14 H14 0.9500 . ?
C14 C15 1.454(14) . ?
C14 N2 1.291(13) . ?
C15 C16 1.421(13) . ?
C15 C20 1.386(13) . ?
C16 H16 0.9500 . ?
C16 C17 1.379(16) . ?
C17 H17 0.9500 . ?
C17 C18 1.392(16) . ?
C18 H18 0.9500 . ?
C18 C19 1.375(13) . ?
C19 C20 1.415(12) . ?
C19 O4 1.363(12) . ?
C20 O3 1.335(10) . ?
N1 Zn1 2.079(7) . ?
N2 Zn1 2.113(7) . ?
O1A C4A 1.37(2) . ?
O1A C4B 1.37(2) . ?
O2 Zn1 2.081(5) . ?
O2 Zn2 1.994(6) . ?
O3 Zn1 2.069(5) . ?
O3 Zn2 2.011(6) . ?
O4 C21 1.439(13) . ?
O5 Zn2 2.037(7) . ?
O5 C22A 1.461(11) . ?
O5 C25A 1.455(11) . ?
O5 C22B 1.461(11) . ?
O5 C25B 1.455(11) . ?
Zn1 I1 2.6295(13) . ?
Zn2 I2 2.5230(12) . ?
C2A H2AA 0.9900 . ?
C2A H2AB 0.9900 . ?
C2A C3A 1.53(3) . ?
C3A H3AA 0.9900 . ?
C3A H3AB 0.9900 . ?
C3A C4A 1.55(3) . ?
C4A H4AA 0.9900 . ?
C4A H4AB 0.9900 . ?
C2B H2BA 0.9900 . ?
C2B H2BB 0.9900 . ?
C2B C3B 1.55(2) . ?
C3B H3BA 0.9900 . ?
C3B H3BB 0.9900 . ?
C3B C4B 1.56(2) . ?
C4B H4BA 0.9900 . ?
C4B H4BB 0.9900 . ?
O1C C1C 1.39(3) . ?
O1C C4C 1.40(3) . ?
C1C H1CA 0.9900 . ?
C1C H1CB 0.9900 . ?
C1C C2C 1.50(2) . ?
C2C H2CA 0.9900 . ?
C2C H2CB 0.9900 . ?
C2C C3C 1.51(2) . ?
C3C H3CA 0.9900 . ?
C3C H3CB 0.9900 . ?
C3C C4C 1.50(2) . ?
C4C H4CA 0.9900 . ?
C4C H4CB 0.9900 . ?
O1D C1D 1.41(3) . ?
O1D C4D 1.40(3) . ?
C1D H1DA 0.9900 . ?
C1D H1DB 0.9900 . ?
C1D C2D 1.51(2) . ?
C2D H2DA 0.9900 . ?
C2D H2DB 0.9900 . ?
C2D C3D 1.52(2) . ?
C3D H3DA 0.9900 . ?
C3D H3DB 0.9900 . ?
C3D C4D 1.51(2) . ?
C4D H4DA 0.9900 . ?
C4D H4DB 0.9900 . ?
C22A H22A 0.9900 . ?
C22A H22B 0.9900 . ?
C22A C23A 1.514(16) . ?
C23A H23A 0.9900 . ?
C23A H23B 0.9900 . ?
C23A C24A 1.509(17) . ?
C24A H24A 0.9900 . ?
C24A H24B 0.9900 . ?
C24A C25A 1.518(16) . ?
C25A H25A 0.9900 . ?
C25A H25B 0.9900 . ?
C22B H22C 0.9900 . ?
C22B H22D 0.9900 . ?
C22B C23B 1.52(2) . ?
C23B H23C 0.9900 . ?
C23B H23D 0.9900 . ?
C23B C24B 1.52(2) . ?
C24B H24C 0.9900 . ?
C24B H24D 0.9900 . ?
C24B C25B 1.52(2) . ?
C25B H25C 0.9900 . ?
C25B H25D 0.9900 . ?
C21 H21A 0.9800 . ?
C21 H21B 0.9800 . ?
C21 H21C 0.9800 . ?

loop_
_twin_individual_id
_twin_individual_mass_fraction_refined
1 0.580(7)
2 0.420(7)
